data_2224424
loop_
_publ_author_name
'Zhou, Jian-Cheng'
'Zhang, Zheng-Yun'
'Li, Nai-Xu'
'Zhang, Chuan-Ming'

_publ_section_title
;
 (<i>E</i>)-4-[4-(Dimethylamino)benzylideneamino]benzonitrile
;
_journal_coeditor_code RZ2389
_journal_issue 12
_journal_name_full 'Acta Crystallographica Section E'
_journal_page_first o3091
_journal_paper_doi 10.1107/S1600536809047023
_journal_volume 65
_journal_year 2009
_chemical_formula_iupac 'C16 H15 N3'
_chemical_formula_moiety 'C16 H15 N3'
_chemical_formula_sum 'C16 H15 N3'
_chemical_formula_weight 249.31
_chemical_name_systematic
;
(<i>E</i>)-4-[4-(Dimethylamino)benzylideneamino]benzonitrile
;
_space_group_IT_number 14
_symmetry_cell_setting monoclinic
_symmetry_space_group_name_Hall '-P 2ybc'
_symmetry_space_group_name_H-M 'P 1 21/c 1'
_atom_sites_solution_hydrogens geom
_atom_sites_solution_primary direct
_atom_sites_solution_secondary difmap
_audit_creation_method SHELXL-97
_cell_angle_alpha 90.00
_cell_angle_beta 110.644(12)
_cell_angle_gamma 90.00
_cell_formula_units_Z 4
_cell_length_a 9.733(6)
_cell_length_b 16.159(9)
_cell_length_c 9.103(6)
_cell_measurement_reflns_used 3347
_cell_measurement_temperature 293(2)
_cell_measurement_theta_max 27.4662
_cell_measurement_theta_min 2.2361
_cell_volume 1339.7(14)
_computing_cell_refinement 'CrystalClear (Rigaku, 2005)'
_computing_data_collection 'CrystalClear (Rigaku, 2005)'
_computing_data_reduction 'CrystalClear (Rigaku, 2005)'
_computing_molecular_graphics 'SHELXTL (Sheldrick, 2008)'
_computing_publication_material 'SHELXL97 (Sheldrick, 2008)'
_computing_structure_refinement 'SHELXL97 (Sheldrick, 2008)'
_computing_structure_solution 'SHELXS97 (Sheldrick, 2008)'
_diffrn_ambient_temperature 293(2)
_diffrn_detector_area_resol_mean 13.6612
_diffrn_measured_fraction_theta_full 0.994
_diffrn_measured_fraction_theta_max 0.994
_diffrn_measurement_device_type 'Rigaku SCXmini'
_diffrn_measurement_method \w
_diffrn_radiation_monochromator graphite
_diffrn_radiation_source 'fine-focus sealed tube'
_diffrn_radiation_type MoK\a
_diffrn_radiation_wavelength 0.71073
_diffrn_reflns_av_R_equivalents 0.0426
_diffrn_reflns_av_sigmaI/netI 0.0327
_diffrn_reflns_limit_h_max 12
_diffrn_reflns_limit_h_min -12
_diffrn_reflns_limit_k_max 19
_diffrn_reflns_limit_k_min -19
_diffrn_reflns_limit_l_max 11
_diffrn_reflns_limit_l_min -11
_diffrn_reflns_number 13048
_diffrn_reflns_theta_full 26.00
_diffrn_reflns_theta_max 26.00
_diffrn_reflns_theta_min 2.24
_diffrn_standards_number 0
_exptl_absorpt_coefficient_mu 0.075
_exptl_absorpt_correction_T_max 0.985
_exptl_absorpt_correction_T_min 0.985
_exptl_absorpt_correction_type multi-scan
_exptl_absorpt_process_details '(CrystalClear; Rigaku, 2005)'
_exptl_crystal_colour yellow
_exptl_crystal_density_diffrn 1.236
_exptl_crystal_density_method 'not measured'
_exptl_crystal_description block
_exptl_crystal_F_000 528
_exptl_crystal_size_max 0.20
_exptl_crystal_size_mid 0.20
_exptl_crystal_size_min 0.20
_refine_diff_density_max 0.532
_refine_diff_density_min -0.364
_refine_ls_extinction_method none
_refine_ls_goodness_of_fit_ref 1.092
_refine_ls_hydrogen_treatment constr
_refine_ls_matrix_type full
_refine_ls_number_parameters 172
_refine_ls_number_reflns 2610
_refine_ls_number_restraints 0
_refine_ls_restrained_S_all 1.092
_refine_ls_R_factor_all 0.0868
_refine_ls_R_factor_gt 0.0696
_refine_ls_shift/su_max 0.000
_refine_ls_shift/su_mean 0.000
_refine_ls_structure_factor_coef Fsqd
_refine_ls_weighting_details 'calc w=1/[\s^2^(Fo^2^)+(0.1227P)^2^+0.7975P] where P=(Fo^2^+2Fc^2^)/3'
_refine_ls_weighting_scheme calc
_refine_ls_wR_factor_gt 0.2014
_refine_ls_wR_factor_ref 0.2208
_reflns_number_gt 2134
_reflns_number_total 2610
_reflns_threshold_expression I>2\s(I)
_cod_data_source_file rz2389.cif
_cod_data_source_block I
_cod_original_cell_volume 1339.8(14)
_cod_original_sg_symbol_H-M 'P 21/c'
_cod_database_code 2224424
_cod_database_fobs_code 2224424

loop_
_symmetry_equiv_pos_as_xyz
'x, y, z'
'-x, y+1/2, -z+1/2'
'-x, -y, -z'
'x, -y-1/2, z-1/2'

loop_
_atom_site_type_symbol
_atom_site_label
_atom_site_fract_x
_atom_site_fract_y
_atom_site_fract_z
_atom_site_U_iso_or_equiv
_atom_site_adp_type
_atom_site_calc_flag
_atom_site_refinement_flags
_atom_site_occupancy
_atom_site_disorder_assembly
_atom_site_disorder_group
N N2 0.9054(2) 0.11253(12) 0.0481(2) 0.0259(5) Uani d . 1 . .
N N1 1.3132(2) 0.12345(13) 0.7796(2) 0.0266(5) Uani d . 1 . .
C C4 1.2390(3) 0.13388(14) 0.6221(3) 0.0224(5) Uani d . 1 . .
C C14 0.7447(3) 0.19677(16) -0.3581(3) 0.0279(6) Uani d . 1 . .
H H14A 0.7262 0.2472 -0.4105 0.033 Uiso calc R 1 . .
C C15 0.8167(3) 0.19445(15) -0.1968(3) 0.0254(5) Uani d . 1 . .
H H15A 0.8479 0.2435 -0.1415 0.030 Uiso calc R 1 . .
C C9 1.0202(3) 0.15527(14) 0.1238(3) 0.0246(5) Uani d . 1 . .
H H9A 1.0606 0.1897 0.0678 0.030 Uiso calc R 1 . .
C C10 0.8427(2) 0.11873(14) -0.1164(3) 0.0222(5) Uani d . 1 . .
C C12 0.7285(3) 0.04706(15) -0.3620(3) 0.0278(6) Uani d . 1 . .
H H12A 0.7008 -0.0022 -0.4174 0.033 Uiso calc R 1 . .
C C11 0.7979(3) 0.04566(15) -0.2013(3) 0.0280(6) Uani d . 1 . .
H H11A 0.8151 -0.0048 -0.1487 0.034 Uiso calc R 1 . .
C C6 1.0225(3) 0.11201(14) 0.3895(3) 0.0247(5) Uani d . 1 . .
H H6A 0.9282 0.0907 0.3439 0.030 Uiso calc R 1 . .
C C16 0.6232(3) 0.12454(17) -0.6090(3) 0.0344(6) Uani d . 1 . .
C C13 0.7000(3) 0.12305(15) -0.4417(3) 0.0264(6) Uani d . 1 . .
C C5 1.0934(3) 0.10420(15) 0.5487(3) 0.0249(5) Uani d . 1 . .
H H5A 1.0456 0.0792 0.6092 0.030 Uiso calc R 1 . .
C C2 1.2299(3) 0.18366(15) 0.3669(3) 0.0260(6) Uani d . 1 . .
H H2B 1.2749 0.2115 0.3066 0.031 Uiso calc R 1 . .
C C3 1.3042(3) 0.17532(15) 0.5260(3) 0.0265(6) Uani d . 1 . .
H H3A 1.3983 0.1971 0.5708 0.032 Uiso calc R 1 . .
C C1 1.0889(3) 0.15156(14) 0.2934(3) 0.0235(5) Uani d . 1 . .
N N3 0.5616(3) 0.12575(18) -0.7415(3) 0.0523(8) Uani d . 1 . .
C C8 1.2478(3) 0.0794(2) 0.8776(3) 0.0427(7) Uani d . 1 . .
H H8A 1.1447 0.0721 0.8211 0.064 Uiso calc R 1 . .
H H8B 1.2615 0.1108 0.9713 0.064 Uiso calc R 1 . .
H H8C 1.2939 0.0263 0.9053 0.064 Uiso calc R 1 . .
C C7 1.4701(3) 0.14047(19) 0.8465(3) 0.0350(6) Uani d . 1 . .
H H7A 1.5001 0.1699 0.7713 0.052 Uiso calc R 1 . .
H H7B 1.5231 0.0892 0.8729 0.052 Uiso calc R 1 . .
H H7C 1.4904 0.1735 0.9395 0.052 Uiso calc R 1 . .

loop_
_atom_site_aniso_label
_atom_site_aniso_U_11
_atom_site_aniso_U_22
_atom_site_aniso_U_33
_atom_site_aniso_U_12
_atom_site_aniso_U_13
_atom_site_aniso_U_23
N2 0.0267(10) 0.0271(10) 0.0214(10) 0.0019(8) 0.0054(9) 0.0007(8)
N1 0.0246(11) 0.0340(12) 0.0196(10) -0.0042(8) 0.0058(8) -0.0022(8)
C4 0.0236(12) 0.0212(11) 0.0222(11) 0.0013(9) 0.0078(9) -0.0028(9)
C14 0.0284(13) 0.0287(13) 0.0262(13) 0.0007(10) 0.0090(10) 0.0048(10)
C15 0.0266(12) 0.0251(12) 0.0238(12) -0.0028(9) 0.0080(10) -0.0008(9)
C9 0.0244(12) 0.0227(12) 0.0263(12) 0.0026(9) 0.0084(10) 0.0023(9)
C10 0.0184(11) 0.0278(12) 0.0203(11) 0.0004(9) 0.0067(9) 0.0014(9)
C12 0.0284(13) 0.0276(13) 0.0268(13) 0.0012(10) 0.0091(10) -0.0042(10)
C11 0.0308(13) 0.0245(12) 0.0275(13) 0.0066(10) 0.0087(10) 0.0037(9)
C6 0.0199(11) 0.0263(12) 0.0269(12) -0.0012(9) 0.0071(10) -0.0025(9)
C16 0.0346(14) 0.0389(15) 0.0283(15) 0.0001(11) 0.0093(12) -0.0003(11)
C13 0.0234(12) 0.0340(14) 0.0220(12) 0.0031(10) 0.0083(10) 0.0018(9)
C5 0.0251(12) 0.0266(12) 0.0246(12) -0.0018(9) 0.0109(10) -0.0020(9)
C2 0.0261(12) 0.0252(12) 0.0276(12) -0.0024(10) 0.0103(10) 0.0031(9)
C3 0.0232(12) 0.0279(12) 0.0258(12) -0.0052(9) 0.0055(10) -0.0016(9)
C1 0.0244(12) 0.0211(11) 0.0237(12) 0.0017(9) 0.0066(10) -0.0011(9)
N3 0.0589(18) 0.0662(19) 0.0246(13) -0.0025(14) 0.0058(12) -0.0003(11)
C8 0.0412(16) 0.063(2) 0.0232(13) -0.0160(14) 0.0105(12) 0.0014(12)
C7 0.0250(13) 0.0527(17) 0.0237(12) -0.0017(11) 0.0042(10) -0.0014(11)

loop_
_atom_type_symbol
_atom_type_description
_atom_type_scat_dispersion_real
_atom_type_scat_dispersion_imag
_atom_type_scat_source
C C 0.0033 0.0016 'International Tables Vol C Tables 4.2.6.8 and 6.1.1.4'
H H 0.0000 0.0000 'International Tables Vol C Tables 4.2.6.8 and 6.1.1.4'
N N 0.0061 0.0033 'International Tables Vol C Tables 4.2.6.8 and 6.1.1.4'

loop_
_geom_angle_atom_site_label_1
_geom_angle_atom_site_label_2
_geom_angle_atom_site_label_3
_geom_angle_site_symmetry_1
_geom_angle_site_symmetry_3
_geom_angle
_geom_angle_publ_flag
C9 N2 C10 . . 120.0(2) ?
C4 N1 C8 . . 121.3(2) ?
C4 N1 C7 . . 120.2(2) ?
C8 N1 C7 . . 117.2(2) ?
N1 C4 C3 . . 121.3(2) ?
N1 C4 C5 . . 121.4(2) ?
C3 C4 C5 . . 117.3(2) ?
C15 C14 C13 . . 119.8(2) ?
C15 C14 H14A . . 120.1 ?
C13 C14 H14A . . 120.1 ?
C14 C15 C10 . . 120.4(2) ?
C14 C15 H15A . . 119.8 ?
C10 C15 H15A . . 119.8 ?
N2 C9 C1 . . 122.3(2) ?
N2 C9 H9A . . 118.9 ?
C1 C9 H9A . . 118.9 ?
C11 C10 C15 . . 119.1(2) ?
C11 C10 N2 . . 117.6(2) ?
C15 C10 N2 . . 123.2(2) ?
C11 C12 C13 . . 119.8(2) ?
C11 C12 H12A . . 120.1 ?
C13 C12 H12A . . 120.1 ?
C12 C11 C10 . . 121.0(2) ?
C12 C11 H11A . . 119.5 ?
C10 C11 H11A . . 119.5 ?
C5 C6 C1 . . 121.7(2) ?
C5 C6 H6A . . 119.1 ?
C1 C6 H6A . . 119.1 ?
N3 C16 C13 . . 179.6(3) ?
C14 C13 C12 . . 119.8(2) ?
C14 C13 C16 . . 120.5(2) ?
C12 C13 C16 . . 119.7(2) ?
C6 C5 C4 . . 120.8(2) ?
C6 C5 H5A . . 119.6 ?
C4 C5 H5A . . 119.6 ?
C3 C2 C1 . . 122.0(2) ?
C3 C2 H2B . . 119.0 ?
C1 C2 H2B . . 119.0 ?
C2 C3 C4 . . 120.7(2) ?
C2 C3 H3A . . 119.6 ?
C4 C3 H3A . . 119.6 ?
C2 C1 C6 . . 117.3(2) ?
C2 C1 C9 . . 120.0(2) ?
C6 C1 C9 . . 122.6(2) ?
N1 C8 H8A . . 109.5 ?
N1 C8 H8B . . 109.5 ?
H8A C8 H8B . . 109.5 ?
N1 C8 H8C . . 109.5 ?
H8A C8 H8C . . 109.5 ?
H8B C8 H8C . . 109.5 ?
N1 C7 H7A . . 109.5 ?
N1 C7 H7B . . 109.5 ?
H7A C7 H7B . . 109.5 ?
N1 C7 H7C . . 109.5 ?
H7A C7 H7C . . 109.5 ?
H7B C7 H7C . . 109.5 ?

loop_
_geom_bond_atom_site_label_1
_geom_bond_atom_site_label_2
_geom_bond_site_symmetry_2
_geom_bond_distance
_geom_bond_publ_flag
N2 C9 . 1.288(3) ?
N2 C10 . 1.408(3) ?
N1 C4 . 1.370(3) ?
N1 C8 . 1.452(3) ?
N1 C7 . 1.457(3) ?
C4 C3 . 1.417(3) ?
C4 C5 . 1.420(3) ?
C14 C15 . 1.387(3) ?
C14 C13 . 1.398(4) ?
C14 H14A . 0.9300 ?
C15 C10 . 1.402(3) ?
C15 H15A . 0.9300 ?
C9 C1 . 1.451(3) ?
C9 H9A . 0.9300 ?
C10 C11 . 1.394(3) ?
C12 C11 . 1.378(3) ?
C12 C13 . 1.403(3) ?
C12 H12A . 0.9300 ?
C11 H11A . 0.9300 ?
C6 C5 . 1.374(3) ?
C6 C1 . 1.411(3) ?
C6 H6A . 0.9300 ?
C16 N3 . 1.143(4) ?
C16 C13 . 1.441(3) ?
C5 H5A . 0.9300 ?
C2 C3 . 1.379(3) ?
C2 C1 . 1.397(3) ?
C2 H2B . 0.9300 ?
C3 H3A . 0.9300 ?
C8 H8A . 0.9600 ?
C8 H8B . 0.9600 ?
C8 H8C . 0.9600 ?
C7 H7A . 0.9600 ?
C7 H7B . 0.9600 ?
C7 H7C . 0.9600 ?

loop_
_cod_related_entry_id
_cod_related_entry_database
_cod_related_entry_code
1 ChemSpider 689902
